data_7106762
loop_
_publ_author_name
'Hiromitsu Maeda'
'Kanako Kitaguchi'
'Yohei Haketa'

_publ_section_title
;
 Anion-responsive covalently linked and metal-ridged oligomers
;
_journal_name_full Chem.Commun.
_journal_page_first 9342
_journal_paper_doi 10.1039/c1cc12822a
_journal_volume 47
_journal_year 2011
_chemical_formula_sum 'C35 H33 B F2 N2 O2'
_chemical_formula_weight 562.44
_chemical_name_systematic
;
?
;
_space_group_IT_number 14
_symmetry_cell_setting monoclinic
_symmetry_Int_Tables_number 14
_symmetry_space_group_name_Hall '-P 2yn'
_symmetry_space_group_name_H-M 'P 1 21/n 1'
_atom_sites_solution_hydrogens geom
_atom_sites_solution_primary direct
_atom_sites_solution_secondary difmap
_audit_creation_method SHELXL-97
_cell_angle_alpha 90.00
_cell_angle_beta 108.253(15)
_cell_angle_gamma 90.00
_cell_formula_units_Z 4
_cell_length_a 14.470(4)
_cell_length_b 10.780(4)
_cell_length_c 19.921(7)
_cell_measurement_reflns_used 13456
_cell_measurement_temperature 123(2)
_cell_measurement_theta_max 27.555
_cell_measurement_theta_min 3.01
_cell_volume 2951.1(17)
_computing_structure_refinement 'SHELXL-97 (Sheldrick, 1997)'
_computing_structure_solution 'SHELXS-97 (Sheldrick, 1990)'
_diffrn_ambient_temperature 123(2)
_diffrn_detector_area_resol_mean 10.00
_diffrn_measured_fraction_theta_full 0.985
_diffrn_measured_fraction_theta_max 0.985
_diffrn_measurement_device_type 'Rigaku RAXIS-RAPID'
_diffrn_measurement_method w
_diffrn_radiation_monochromator graphite
_diffrn_radiation_source 'fine-focus sealed tube'
_diffrn_radiation_type MoK_a
_diffrn_radiation_wavelength 0.71075
_diffrn_reflns_av_R_equivalents 0.0755
_diffrn_reflns_av_sigmaI/netI 0.0716
_diffrn_reflns_limit_h_max 18
_diffrn_reflns_limit_h_min -18
_diffrn_reflns_limit_k_max 13
_diffrn_reflns_limit_k_min -13
_diffrn_reflns_limit_l_max 25
_diffrn_reflns_limit_l_min -25
_diffrn_reflns_number 23727
_diffrn_reflns_theta_full 27.49
_diffrn_reflns_theta_max 27.49
_diffrn_reflns_theta_min 3.07
_exptl_absorpt_coefficient_mu 0.086
_exptl_absorpt_correction_T_max 0.9746
_exptl_absorpt_correction_T_min 0.9500
_exptl_absorpt_correction_type multi-scan
_exptl_absorpt_process_details
;
Higashi, T. (1995). Program for Absorption Correction.
Rigaku Corporation, Tokyo, Japan.
;
_exptl_crystal_colour red
_exptl_crystal_density_diffrn 1.266
_exptl_crystal_density_method 'not measured'
_exptl_crystal_description prism
_exptl_crystal_F_000 1184
_exptl_crystal_size_max 0.60
_exptl_crystal_size_mid 0.40
_exptl_crystal_size_min 0.30
_refine_diff_density_max 0.478
_refine_diff_density_min -0.344
_refine_diff_density_rms 0.050
_refine_ls_extinction_method none
_refine_ls_goodness_of_fit_ref 1.050
_refine_ls_hydrogen_treatment constr
_refine_ls_matrix_type full
_refine_ls_number_parameters 403
_refine_ls_number_reflns 6651
_refine_ls_number_restraints 24
_refine_ls_restrained_S_all 1.088
_refine_ls_R_factor_all 0.1207
_refine_ls_R_factor_gt 0.0687
_refine_ls_shift/su_max 0.000
_refine_ls_shift/su_mean 0.000
_refine_ls_structure_factor_coef Fsqd
_refine_ls_weighting_details 'calc w=1/[_s^2^(Fo^2^)+(0.0707P)^2^+1.2689P] where P=(Fo^2^+2Fc^2^)/3'
_refine_ls_weighting_scheme calc
_refine_ls_wR_factor_gt 0.1607
_refine_ls_wR_factor_ref 0.1878
_reflns_number_gt 3943
_reflns_number_total 6651
_reflns_threshold_expression >2sigma(I)
_cod_data_source_file c1cc12822a.txt
_cod_data_source_block 90316mae
_cod_original_cell_volume 2951.2(18)
_cod_database_code 7106762

loop_
_symmetry_equiv_pos_as_xyz
'x, y, z'
'-x+1/2, y+1/2, -z+1/2'
'-x, -y, -z'
'x-1/2, -y-1/2, z-1/2'

loop_
_atom_site_label
_atom_site_type_symbol
_atom_site_fract_x
_atom_site_fract_y
_atom_site_fract_z
_atom_site_U_iso_or_equiv
_atom_site_adp_type
_atom_site_occupancy
_atom_site_symmetry_multiplicity
_atom_site_calc_flag
_atom_site_refinement_flags
_atom_site_disorder_assembly
_atom_site_disorder_group
C1 C -0.63840(19) 0.3415(3) -0.00806(16) 0.0568(8) Uani 1 1 d . . .
H1 H -0.6890 0.3378 0.0129 0.068 Uiso 1 1 calc R . .
C2 C -0.57571(18) 0.3461(3) -0.03399(14) 0.0456(7) Uani 1 1 d . . .
C3 C -0.49699(16) 0.3534(2) -0.06307(14) 0.0407(6) Uani 1 1 d . . .
C4 C -0.50145(18) 0.4319(3) -0.11933(15) 0.0468(7) Uani 1 1 d . . .
H2 H -0.5590 0.4779 -0.1414 0.056 Uiso 1 1 calc R . .
C5 C -0.42175(18) 0.4427(3) -0.14298(14) 0.0469(7) Uani 1 1 d . . .
H3 H -0.4245 0.4970 -0.1811 0.056 Uiso 1 1 calc R . .
C6 C -0.33763(18) 0.3749(2) -0.11167(14) 0.0433(6) Uani 1 1 d . . .
H4 H -0.2829 0.3845 -0.1279 0.052 Uiso 1 1 calc R . .
C7 C -0.33297(16) 0.2935(2) -0.05703(13) 0.0385(6) Uani 1 1 d . . .
C8 C -0.41327(17) 0.2844(2) -0.03272(14) 0.0415(6) Uani 1 1 d . . .
H5 H -0.4106 0.2299 0.0053 0.050 Uiso 1 1 calc R . .
C9 C -0.24542(16) 0.2213(2) -0.02097(13) 0.0382(6) Uani 1 1 d . . .
C10 C -0.23515(17) 0.1030(2) 0.00904(13) 0.0394(6) Uani 1 1 d . . .
C11 C -0.31554(19) 0.0109(3) 0.00379(15) 0.0483(7) Uani 1 1 d . . .
H14 H -0.2943 -0.0711 -0.0082 0.058 Uiso 1 1 calc R . .
H15 H -0.3731 0.0361 -0.0359 0.058 Uiso 1 1 calc R . .
C12 C -0.3466(2) -0.0037(3) 0.06935(18) 0.0626(8) Uani 1 1 d . . .
H16 H -0.2925 -0.0378 0.1079 0.094 Uiso 1 1 calc R . .
H17 H -0.4024 -0.0602 0.0592 0.094 Uiso 1 1 calc R . .
H18 H -0.3650 0.0774 0.0834 0.094 Uiso 1 1 calc R . .
C13 C -0.13509(17) 0.0820(2) 0.04157(13) 0.0382(6) Uani 1 1 d . . .
C14 C -0.0929(2) -0.0298(3) 0.08473(15) 0.0489(7) Uani 1 1 d . . .
H19 H -0.0315 -0.0530 0.0761 0.059 Uiso 1 1 calc R . .
H20 H -0.1388 -0.1002 0.0697 0.059 Uiso 1 1 calc R . .
C15 C -0.0730(2) -0.0065(3) 0.16336(16) 0.0644(9) Uani 1 1 d . . .
H21 H -0.0258 0.0611 0.1787 0.097 Uiso 1 1 calc R . .
H22 H -0.0466 -0.0820 0.1899 0.097 Uiso 1 1 calc R . .
H23 H -0.1337 0.0164 0.1721 0.097 Uiso 1 1 calc R . .
C16 C -0.08599(17) 0.1879(2) 0.02942(13) 0.0377(6) Uani 1 1 d . . .
C17 C 0.01331(17) 0.2239(2) 0.04826(13) 0.0386(6) Uani 1 1 d . . .
C18 C 0.09166(17) 0.1578(2) 0.09199(14) 0.0431(6) Uani 1 1 d . . .
H6 H 0.0807 0.0814 0.1120 0.052 Uiso 1 1 calc R . .
C19 C 0.18499(18) 0.2022(2) 0.10644(14) 0.0425(6) Uani 1 1 d . . .
C20 C 0.27101(18) 0.1439(3) 0.15081(16) 0.0516(7) Uani 1 1 d . A .
C21 C 0.2892(2) 0.0363(3) 0.1911(3) 0.1021(16) Uani 1 1 d U . .
C22 C 0.2124(5) -0.0331(8) 0.2216(4) 0.043(2) Uani 0.534(16) 1 d P A 2
H31 H 0.2429 -0.0568 0.2717 0.052 Uiso 0.534(16) 1 calc PR A 2
H32 H 0.1552 0.0202 0.2177 0.052 Uiso 0.534(16) 1 calc PR A 2
C24 C 0.3894(2) 0.0298(3) 0.2256(2) 0.0884(13) Uani 1 1 d U A .
C25 C 0.4415(3) -0.0771(4) 0.2743(3) 0.1176(18) Uani 1 1 d U . .
H26 H 0.4803 -0.0439 0.3209 0.141 Uiso 1 1 calc R A .
H27 H 0.3929 -0.1360 0.2815 0.141 Uiso 1 1 calc R . .
C26 C 0.5051(4) -0.1408(4) 0.2410(3) 0.131(2) Uani 1 1 d U A .
H28 H 0.4662 -0.1731 0.1949 0.196 Uiso 1 1 calc R . .
H29 H 0.5382 -0.2095 0.2712 0.196 Uiso 1 1 calc R . .
H30 H 0.5536 -0.0822 0.2348 0.196 Uiso 1 1 calc R . .
C27 C 0.43152(18) 0.1335(3) 0.20612(16) 0.0503(7) Uani 1 1 d . . .
C28 C 0.53279(18) 0.1764(2) 0.22854(15) 0.0469(7) Uani 1 1 d . A .
C29 C 0.5908(2) 0.1576(3) 0.29784(17) 0.0616(8) Uani 1 1 d . . .
H7 H 0.5644 0.1182 0.3304 0.074 Uiso 1 1 calc R A .
C30 C 0.6868(2) 0.1961(3) 0.31965(19) 0.0706(10) Uani 1 1 d . A .
H8 H 0.7260 0.1821 0.3671 0.085 Uiso 1 1 calc R . .
C31 C 0.7259(2) 0.2541(3) 0.27377(18) 0.0627(9) Uani 1 1 d . . .
H9 H 0.7922 0.2792 0.2894 0.075 Uiso 1 1 calc R A .
C32 C 0.66919(19) 0.2762(3) 0.20460(16) 0.0516(7) Uani 1 1 d . A .
C33 C 0.57191(18) 0.2375(3) 0.18253(15) 0.0473(7) Uani 1 1 d . . .
H10 H 0.5322 0.2534 0.1354 0.057 Uiso 1 1 calc R A .
C34 C 0.7107(2) 0.3390(3) 0.15722(18) 0.0590(8) Uani 1 1 d . . .
C35 C 0.7475(2) 0.3904(4) 0.1201(2) 0.0730(10) Uani 1 1 d . A .
H11 H 0.7772 0.4320 0.0901 0.088 Uiso 1 1 calc R . .
N1 N 0.35922(14) 0.2005(2) 0.16082(11) 0.0424(5) Uani 1 1 d . A .
H12 H 0.3677 0.2704 0.1407 0.051 Uiso 1 1 calc R . .
N2 N -0.15535(14) 0.2696(2) -0.00969(11) 0.0397(5) Uani 1 1 d . . .
H13 H -0.1430 0.3423 -0.0250 0.048 Uiso 1 1 calc R . .
O1 O 0.02767(12) 0.33031(17) 0.02135(11) 0.0548(5) Uani 1 1 d . . .
O2 O 0.20199(12) 0.30759(18) 0.07879(11) 0.0551(5) Uani 1 1 d . . .
B1 B 0.1227(2) 0.3896(3) 0.03778(18) 0.0459(8) Uani 1 1 d . . .
F1 F 0.12349(11) 0.49440(16) 0.07722(10) 0.0656(5) Uani 1 1 d . . .
F2 F 0.14047(11) 0.4232(2) -0.02327(10) 0.0739(6) Uani 1 1 d . . .
C36 C 0.1838(6) -0.1472(9) 0.1747(4) 0.062(2) Uani 0.534(16) 1 d P A 2
H33 H 0.1591 -0.1214 0.1251 0.093 Uiso 0.534(16) 1 calc PR A 2
H34 H 0.1331 -0.1931 0.1872 0.093 Uiso 0.534(16) 1 calc PR A 2
H35 H 0.2409 -0.2005 0.1816 0.093 Uiso 0.534(16) 1 calc PR A 2
C38 C 0.2241(7) -0.0845(10) 0.1699(4) 0.051(3) Uani 0.466(16) 1 d P A 1
H36 H 0.1743 -0.0772 0.1229 0.062 Uiso 0.466(16) 1 calc PR A 1
H37 H 0.2633 -0.1604 0.1719 0.062 Uiso 0.466(16) 1 calc PR A 1
C37 C 0.1813(10) -0.0781(14) 0.2288(6) 0.079(3) Uani 0.466(16) 1 d P A 1
H38 H 0.2336 -0.0804 0.2741 0.119 Uiso 0.466(16) 1 calc PR A 1
H39 H 0.1377 -0.1489 0.2257 0.119 Uiso 0.466(16) 1 calc PR A 1
H40 H 0.1445 -0.0008 0.2252 0.119 Uiso 0.466(16) 1 calc PR A 1

loop_
_atom_site_aniso_label
_atom_site_aniso_U_11
_atom_site_aniso_U_22
_atom_site_aniso_U_33
_atom_site_aniso_U_23
_atom_site_aniso_U_13
_atom_site_aniso_U_12
C1 0.0337(14) 0.077(2) 0.0579(18) -0.0020(16) 0.0122(13) 0.0030(14)
C2 0.0277(12) 0.0539(17) 0.0500(16) -0.0005(13) 0.0048(11) 0.0030(12)
C3 0.0246(11) 0.0487(15) 0.0445(15) -0.0045(12) 0.0046(10) -0.0023(11)
C4 0.0334(13) 0.0496(16) 0.0521(16) 0.0004(13) 0.0060(12) 0.0049(12)
C5 0.0400(14) 0.0491(16) 0.0484(16) 0.0083(13) 0.0092(12) 0.0015(12)
C6 0.0332(13) 0.0482(16) 0.0472(15) 0.0006(12) 0.0110(11) -0.0008(12)
C7 0.0275(12) 0.0430(14) 0.0416(14) -0.0011(11) 0.0057(10) -0.0013(10)
C8 0.0288(12) 0.0504(16) 0.0420(14) 0.0007(12) 0.0063(11) -0.0015(11)
C9 0.0271(12) 0.0447(15) 0.0409(14) -0.0018(11) 0.0078(10) -0.0001(10)
C10 0.0327(13) 0.0399(14) 0.0449(14) -0.0026(11) 0.0110(11) -0.0019(11)
C11 0.0375(14) 0.0423(15) 0.0640(18) -0.0026(13) 0.0145(13) -0.0082(12)
C12 0.0569(18) 0.0581(19) 0.080(2) 0.0060(16) 0.0316(17) -0.0109(15)
C13 0.0344(13) 0.0377(14) 0.0416(14) 0.0015(11) 0.0107(11) -0.0011(11)
C14 0.0399(14) 0.0429(15) 0.0592(18) 0.0065(13) 0.0087(13) -0.0024(12)
C15 0.0580(19) 0.068(2) 0.061(2) 0.0177(16) 0.0097(15) -0.0081(16)
C16 0.0282(12) 0.0400(14) 0.0427(14) 0.0016(11) 0.0078(10) 0.0036(10)
C17 0.0308(12) 0.0390(14) 0.0461(15) 0.0034(11) 0.0120(11) 0.0016(10)
C18 0.0325(13) 0.0407(15) 0.0532(16) 0.0119(12) 0.0094(11) 0.0018(11)
C19 0.0329(13) 0.0386(14) 0.0543(16) 0.0089(12) 0.0113(12) 0.0061(11)
C20 0.0293(13) 0.0491(17) 0.0685(19) 0.0130(14) 0.0039(12) 0.0019(12)
C21 0.0389(17) 0.070(2) 0.168(4) 0.066(3) -0.010(2) -0.0037(16)
C22 0.032(3) 0.045(4) 0.052(4) 0.005(3) 0.014(3) 0.005(3)
C24 0.0401(16) 0.061(2) 0.140(3) 0.043(2) -0.0059(19) 0.0010(15)
C25 0.049(2) 0.079(3) 0.202(5) 0.051(3) 0.007(3) 0.002(2)
C26 0.105(3) 0.067(3) 0.182(5) -0.009(3) -0.010(3) 0.003(3)
C27 0.0321(13) 0.0455(16) 0.0632(18) 0.0072(13) 0.0004(12) 0.0083(12)
C28 0.0353(13) 0.0384(14) 0.0560(17) 0.0005(12) -0.0013(12) 0.0068(11)
C29 0.0507(17) 0.0550(19) 0.063(2) 0.0119(15) -0.0051(15) 0.0020(14)
C30 0.0514(18) 0.066(2) 0.067(2) 0.0086(17) -0.0218(16) -0.0016(16)
C31 0.0365(15) 0.0578(19) 0.075(2) -0.0037(17) -0.0091(15) -0.0007(14)
C32 0.0364(14) 0.0466(16) 0.0632(19) -0.0113(14) 0.0032(13) 0.0041(12)
C33 0.0316(13) 0.0489(16) 0.0497(16) -0.0088(13) -0.0040(11) 0.0055(12)
C34 0.0395(16) 0.063(2) 0.068(2) -0.0171(17) 0.0075(15) -0.0059(14)
C35 0.056(2) 0.085(3) 0.078(2) -0.019(2) 0.0210(18) -0.0164(19)
N1 0.0292(11) 0.0405(12) 0.0514(13) 0.0076(10) 0.0037(9) 0.0030(9)
N2 0.0280(10) 0.0389(12) 0.0503(13) 0.0054(10) 0.0097(9) 0.0007(9)
O1 0.0267(9) 0.0474(11) 0.0826(15) 0.0249(10) 0.0057(9) 0.0020(8)
O2 0.0268(9) 0.0501(11) 0.0821(15) 0.0270(10) 0.0079(9) 0.0034(8)
B1 0.0255(14) 0.0461(18) 0.063(2) 0.0177(15) 0.0093(14) 0.0038(13)
F1 0.0410(9) 0.0559(11) 0.0935(14) 0.0025(10) 0.0118(9) 0.0043(8)
F2 0.0386(9) 0.1114(16) 0.0723(12) 0.0345(11) 0.0183(8) 0.0082(9)
C36 0.067(5) 0.045(5) 0.080(5) -0.006(3) 0.031(3) -0.012(4)
C38 0.051(5) 0.045(5) 0.054(4) 0.003(3) 0.011(3) 0.009(4)
C37 0.066(7) 0.096(9) 0.073(6) 0.017(6) 0.017(5) -0.004(6)

loop_
_atom_type_symbol
_atom_type_description
_atom_type_scat_dispersion_real
_atom_type_scat_dispersion_imag
_atom_type_scat_source
C C 0.0033 0.0016 'International Tables Vol C Tables 4.2.6.8 and 6.1.1.4'
H H 0.0000 0.0000 'International Tables Vol C Tables 4.2.6.8 and 6.1.1.4'
B B 0.0013 0.0007 'International Tables Vol C Tables 4.2.6.8 and 6.1.1.4'
F F 0.0171 0.0103 'International Tables Vol C Tables 4.2.6.8 and 6.1.1.4'
N N 0.0061 0.0033 'International Tables Vol C Tables 4.2.6.8 and 6.1.1.4'
O O 0.0106 0.0060 'International Tables Vol C Tables 4.2.6.8 and 6.1.1.4'

loop_
_geom_angle_atom_site_label_1
_geom_angle_atom_site_label_2
_geom_angle_atom_site_label_3
_geom_angle
_geom_angle_site_symmetry_1
_geom_angle_site_symmetry_3
_geom_angle_publ_flag
C2 C1 H1 180.0 . . ?
C1 C2 C3 177.8(3) . . ?
C8 C3 C4 119.4(2) . . ?
C8 C3 C2 119.3(2) . . ?
C4 C3 C2 121.2(2) . . ?
C5 C4 C3 119.6(2) . . ?
C5 C4 H2 120.2 . . ?
C3 C4 H2 120.2 . . ?
C4 C5 C6 120.7(3) . . ?
C4 C5 H3 119.6 . . ?
C6 C5 H3 119.6 . . ?
C7 C6 C5 120.5(2) . . ?
C7 C6 H4 119.8 . . ?
C5 C6 H4 119.8 . . ?
C6 C7 C8 118.5(2) . . ?
C6 C7 C9 122.9(2) . . ?
C8 C7 C9 118.5(2) . . ?
C3 C8 C7 121.3(2) . . ?
C3 C8 H5 119.4 . . ?
C7 C8 H5 119.4 . . ?
N2 C9 C10 108.2(2) . . ?
N2 C9 C7 121.0(2) . . ?
C10 C9 C7 130.8(2) . . ?
C9 C10 C13 107.5(2) . . ?
C9 C10 C11 126.5(2) . . ?
C13 C10 C11 125.9(2) . . ?
C10 C11 C12 116.0(2) . . ?
C10 C11 H14 108.3 . . ?
C12 C11 H14 108.3 . . ?
C10 C11 H15 108.3 . . ?
C12 C11 H15 108.3 . . ?
H14 C11 H15 107.4 . . ?
C11 C12 H16 109.5 . . ?
C11 C12 H17 109.5 . . ?
H16 C12 H17 109.5 . . ?
C11 C12 H18 109.5 . . ?
H16 C12 H18 109.5 . . ?
H17 C12 H18 109.5 . . ?
C16 C13 C10 107.0(2) . . ?
C16 C13 C14 128.1(2) . . ?
C10 C13 C14 124.8(2) . . ?
C13 C14 C15 111.7(2) . . ?
C13 C14 H19 109.3 . . ?
C15 C14 H19 109.3 . . ?
C13 C14 H20 109.3 . . ?
C15 C14 H20 109.3 . . ?
H19 C14 H20 107.9 . . ?
C14 C15 H21 109.5 . . ?
C14 C15 H22 109.5 . . ?
H21 C15 H22 109.5 . . ?
C14 C15 H23 109.5 . . ?
H21 C15 H23 109.5 . . ?
H22 C15 H23 109.5 . . ?
N2 C16 C13 107.4(2) . . ?
N2 C16 C17 118.2(2) . . ?
C13 C16 C17 134.5(2) . . ?
O1 C17 C18 120.2(2) . . ?
O1 C17 C16 114.1(2) . . ?
C18 C17 C16 125.8(2) . . ?
C19 C18 C17 120.4(2) . . ?
C19 C18 H6 119.8 . . ?
C17 C18 H6 119.8 . . ?
O2 C19 C18 120.8(2) . . ?
O2 C19 C20 113.4(2) . . ?
C18 C19 C20 125.7(2) . . ?
N1 C20 C21 106.8(2) . . ?
N1 C20 C19 119.0(2) . . ?
C21 C20 C19 134.2(3) . . ?
C20 C21 C24 107.8(3) . . ?
C20 C21 C38 122.9(4) . . ?
C24 C21 C38 121.9(4) . . ?
C20 C21 C22 125.4(4) . . ?
C24 C21 C22 121.5(4) . . ?
C38 C21 C22 45.2(4) . . ?
C36 C22 C21 103.3(7) . . ?
C36 C22 H31 111.1 . . ?
C21 C22 H31 111.1 . . ?
C36 C22 H32 111.1 . . ?
C21 C22 H32 111.1 . . ?
H31 C22 H32 109.1 . . ?
C27 C24 C21 107.5(3) . . ?
C27 C24 C25 127.5(3) . . ?
C21 C24 C25 125.0(3) . . ?
C26 C25 C24 108.6(5) . . ?
C26 C25 H26 110.0 . . ?
C24 C25 H26 110.0 . . ?
C26 C25 H27 110.0 . . ?
C24 C25 H27 110.0 . . ?
H26 C25 H27 108.4 . . ?
C25 C26 H28 109.5 . . ?
C25 C26 H29 109.5 . . ?
H28 C26 H29 109.5 . . ?
C25 C26 H30 109.5 . . ?
H28 C26 H30 109.5 . . ?
H29 C26 H30 109.5 . . ?
N1 C27 C24 107.5(2) . . ?
N1 C27 C28 121.6(2) . . ?
C24 C27 C28 130.9(2) . . ?
C33 C28 C29 118.9(3) . . ?
C33 C28 C27 121.7(2) . . ?
C29 C28 C27 119.5(3) . . ?
C30 C29 C28 120.2(3) . . ?
C30 C29 H7 119.9 . . ?
C28 C29 H7 119.9 . . ?
C31 C30 C29 120.8(3) . . ?
C31 C30 H8 119.6 . . ?
C29 C30 H8 119.6 . . ?
C30 C31 C32 120.2(3) . . ?
C30 C31 H9 119.9 . . ?
C32 C31 H9 119.9 . . ?
C31 C32 C33 119.0(3) . . ?
C31 C32 C34 119.7(3) . . ?
C33 C32 C34 121.3(3) . . ?
C28 C33 C32 120.9(3) . . ?
C28 C33 H10 119.6 . . ?
C32 C33 H10 119.6 . . ?
C35 C34 C32 177.9(3) . . ?
C34 C35 H11 180.0 . . ?
C27 N1 C20 110.4(2) . . ?
C27 N1 H12 124.8 . . ?
C20 N1 H12 124.8 . . ?
C9 N2 C16 109.9(2) . . ?
C9 N2 H13 125.1 . . ?
C16 N2 H13 125.1 . . ?
C17 O1 B1 123.5(2) . . ?
C19 O2 B1 122.2(2) . . ?
F1 B1 F2 108.7(2) . . ?
F1 B1 O1 109.1(2) . . ?
F2 B1 O1 110.1(2) . . ?
F1 B1 O2 108.1(2) . . ?
F2 B1 O2 108.7(2) . . ?
O1 B1 O2 112.1(2) . . ?
C22 C36 H33 109.5 . . ?
C22 C36 H34 109.5 . . ?
H33 C36 H34 109.5 . . ?
C22 C36 H35 109.5 . . ?
H33 C36 H35 109.5 . . ?
H34 C36 H35 109.5 . . ?
C37 C38 C21 96.4(9) . . ?
C37 C38 H36 112.5 . . ?
C21 C38 H36 112.5 . . ?
C37 C38 H37 112.5 . . ?
C21 C38 H37 112.5 . . ?
H36 C38 H37 110.0 . . ?

loop_
_geom_bond_atom_site_label_1
_geom_bond_atom_site_label_2
_geom_bond_distance
_geom_bond_site_symmetry_2
_geom_bond_publ_flag
C1 C2 1.177(4) . ?
C1 H1 0.9500 . ?
C2 C3 1.433(4) . ?
C3 C8 1.389(3) . ?
C3 C4 1.389(4) . ?
C4 C5 1.381(4) . ?
C4 H2 0.9500 . ?
C5 C6 1.389(3) . ?
C5 H3 0.9500 . ?
C6 C7 1.383(4) . ?
C6 H4 0.9500 . ?
C7 C8 1.395(3) . ?
C7 C9 1.469(3) . ?
C8 H5 0.9500 . ?
C9 N2 1.355(3) . ?
C9 C10 1.396(4) . ?
C10 C13 1.407(3) . ?
C10 C11 1.508(3) . ?
C11 C12 1.517(4) . ?
C11 H14 0.9900 . ?
C11 H15 0.9900 . ?
C12 H16 0.9800 . ?
C12 H17 0.9800 . ?
C12 H18 0.9800 . ?
C13 C16 1.405(3) . ?
C13 C14 1.495(4) . ?
C14 C15 1.522(4) . ?
C14 H19 0.9900 . ?
C14 H20 0.9900 . ?
C15 H21 0.9800 . ?
C15 H22 0.9800 . ?
C15 H23 0.9800 . ?
C16 N2 1.379(3) . ?
C16 C17 1.421(3) . ?
C17 O1 1.310(3) . ?
C17 C18 1.391(3) . ?
C18 C19 1.376(3) . ?
C18 H6 0.9500 . ?
C19 O2 1.319(3) . ?
C19 C20 1.427(3) . ?
C20 N1 1.372(3) . ?
C20 C21 1.388(4) . ?
C21 C24 1.399(4) . ?
C21 C38 1.585(13) . ?
C21 C22 1.609(10) . ?
C22 C36 1.522(13) . ?
C22 H31 0.9900 . ?
C22 H32 0.9900 . ?
C24 C27 1.385(4) . ?
C24 C25 1.542(5) . ?
C25 C26 1.463(7) . ?
C25 H26 0.9900 . ?
C25 H27 0.9900 . ?
C26 H28 0.9800 . ?
C26 H29 0.9800 . ?
C26 H30 0.9800 . ?
C27 N1 1.356(3) . ?
C27 C28 1.467(4) . ?
C28 C33 1.385(4) . ?
C28 C29 1.388(4) . ?
C29 C30 1.383(4) . ?
C29 H7 0.9500 . ?
C30 C31 1.368(5) . ?
C30 H8 0.9500 . ?
C31 C32 1.386(4) . ?
C31 H9 0.9500 . ?
C32 C33 1.400(4) . ?
C32 C34 1.437(5) . ?
C33 H10 0.9500 . ?
C34 C35 1.176(5) . ?
C35 H11 0.9500 . ?
N1 H12 0.8800 . ?
N2 H13 0.8800 . ?
O1 B1 1.458(3) . ?
O2 B1 1.476(3) . ?
B1 F1 1.374(4) . ?
B1 F2 1.368(4) . ?
C36 H33 0.9800 . ?
C36 H34 0.9800 . ?
C36 H35 0.9800 . ?
C38 C37 1.489(18) . ?
C38 H36 0.9900 . ?
C38 H37 0.9900 . ?
C37 H38 0.9800 . ?
C37 H39 0.9800 . ?
C37 H40 0.9800 . ?

loop_
_geom_torsion_atom_site_label_1
_geom_torsion_atom_site_label_2
_geom_torsion_atom_site_label_3
_geom_torsion_atom_site_label_4
_geom_torsion
_geom_torsion_site_symmetry_1
_geom_torsion_site_symmetry_2
_geom_torsion_site_symmetry_3
_geom_torsion_site_symmetry_4
_geom_torsion_publ_flag
C1 C2 C3 C8 61(8) . . . . ?
C1 C2 C3 C4 -117(8) . . . . ?
C8 C3 C4 C5 -1.7(4) . . . . ?
C2 C3 C4 C5 175.8(3) . . . . ?
C3 C4 C5 C6 0.7(4) . . . . ?
C4 C5 C6 C7 1.2(4) . . . . ?
C5 C6 C7 C8 -2.1(4) . . . . ?
C5 C6 C7 C9 -178.7(2) . . . . ?
C4 C3 C8 C7 0.9(4) . . . . ?
C2 C3 C8 C7 -176.7(2) . . . . ?
C6 C7 C8 C3 1.1(4) . . . . ?
C9 C7 C8 C3 177.9(2) . . . . ?
C6 C7 C9 N2 35.6(4) . . . . ?
C8 C7 C9 N2 -141.1(2) . . . . ?
C6 C7 C9 C10 -147.1(3) . . . . ?
C8 C7 C9 C10 36.3(4) . . . . ?
N2 C9 C10 C13 2.1(3) . . . . ?
C7 C9 C10 C13 -175.5(2) . . . . ?
N2 C9 C10 C11 -174.3(2) . . . . ?
C7 C9 C10 C11 8.1(4) . . . . ?
C9 C10 C11 C12 -104.6(3) . . . . ?
C13 C10 C11 C12 79.6(4) . . . . ?
C9 C10 C13 C16 -1.1(3) . . . . ?
C11 C10 C13 C16 175.3(2) . . . . ?
C9 C10 C13 C14 175.0(2) . . . . ?
C11 C10 C13 C14 -8.5(4) . . . . ?
C16 C13 C14 C15 79.9(3) . . . . ?
C10 C13 C14 C15 -95.5(3) . . . . ?
C10 C13 C16 N2 -0.2(3) . . . . ?
C14 C13 C16 N2 -176.2(2) . . . . ?
C10 C13 C16 C17 179.7(3) . . . . ?
C14 C13 C16 C17 3.7(5) . . . . ?
N2 C16 C17 O1 -4.4(3) . . . . ?
C13 C16 C17 O1 175.7(3) . . . . ?
N2 C16 C17 C18 174.5(2) . . . . ?
C13 C16 C17 C18 -5.4(5) . . . . ?
O1 C17 C18 C19 -1.1(4) . . . . ?
C16 C17 C18 C19 -180.0(3) . . . . ?
C17 C18 C19 O2 -0.5(4) . . . . ?
C17 C18 C19 C20 179.4(3) . . . . ?
O2 C19 C20 N1 0.7(4) . . . . ?
C18 C19 C20 N1 -179.3(3) . . . . ?
O2 C19 C20 C21 178.8(4) . . . . ?
C18 C19 C20 C21 -1.1(6) . . . . ?
N1 C20 C21 C24 0.4(5) . . . . ?
C19 C20 C21 C24 -177.9(4) . . . . ?
N1 C20 C21 C38 -150.0(5) . . . . ?
C19 C20 C21 C38 31.7(8) . . . . ?
N1 C20 C21 C22 154.7(5) . . . . ?
C19 C20 C21 C22 -23.6(8) . . . . ?
C20 C21 C22 C36 106.2(6) . . . . ?
C24 C21 C22 C36 -102.7(6) . . . . ?
C38 C21 C22 C36 2.6(5) . . . . ?
C20 C21 C24 C27 0.0(6) . . . . ?
C38 C21 C24 C27 150.7(5) . . . . ?
C22 C21 C24 C27 -155.6(5) . . . . ?
C20 C21 C24 C25 -178.2(5) . . . . ?
C38 C21 C24 C25 -27.4(8) . . . . ?
C22 C21 C24 C25 26.3(8) . . . . ?
C27 C24 C25 C26 -63.4(6) . . . . ?
C21 C24 C25 C26 114.4(5) . . . . ?
C21 C24 C27 N1 -0.3(5) . . . . ?
C25 C24 C27 N1 177.8(5) . . . . ?
C21 C24 C27 C28 177.1(4) . . . . ?
C25 C24 C27 C28 -4.8(8) . . . . ?
N1 C27 C28 C33 -37.1(4) . . . . ?
C24 C27 C28 C33 145.8(4) . . . . ?
N1 C27 C28 C29 141.7(3) . . . . ?
C24 C27 C28 C29 -35.4(5) . . . . ?
C33 C28 C29 C30 -2.0(5) . . . . ?
C27 C28 C29 C30 179.2(3) . . . . ?
C28 C29 C30 C31 0.6(5) . . . . ?
C29 C30 C31 C32 0.7(5) . . . . ?
C30 C31 C32 C33 -0.5(5) . . . . ?
C30 C31 C32 C34 179.0(3) . . . . ?
C29 C28 C33 C32 2.1(4) . . . . ?
C27 C28 C33 C32 -179.1(3) . . . . ?
C31 C32 C33 C28 -0.9(4) . . . . ?
C34 C32 C33 C28 179.6(3) . . . . ?
C31 C32 C34 C35 3(10) . . . . ?
C33 C32 C34 C35 -177(100) . . . . ?
C24 C27 N1 C20 0.6(4) . . . . ?
C28 C27 N1 C20 -177.1(3) . . . . ?
C21 C20 N1 C27 -0.6(4) . . . . ?
C19 C20 N1 C27 178.0(3) . . . . ?
C10 C9 N2 C16 -2.3(3) . . . . ?
C7 C9 N2 C16 175.6(2) . . . . ?
C13 C16 N2 C9 1.6(3) . . . . ?
C17 C16 N2 C9 -178.4(2) . . . . ?
C18 C17 O1 B1 -3.7(4) . . . . ?
C16 C17 O1 B1 175.3(3) . . . . ?
C18 C19 O2 B1 6.8(4) . . . . ?
C20 C19 O2 B1 -173.1(3) . . . . ?
C17 O1 B1 F1 -110.8(3) . . . . ?
C17 O1 B1 F2 130.0(3) . . . . ?
C17 O1 B1 O2 8.9(4) . . . . ?
C19 O2 B1 F1 109.8(3) . . . . ?
C19 O2 B1 F2 -132.3(3) . . . . ?
C19 O2 B1 O1 -10.4(4) . . . . ?
C20 C21 C38 C37 -111.4(7) . . . . ?
C24 C21 C38 C37 102.2(7) . . . . ?
C22 C21 C38 C37 -2.3(7) . . . . ?
